data_7014113
loop_
_publ_author_name
'Ouellette, Wayne'
'Koo, Bon-Kweon'
'Burkholder, Eric'
'Golub, Vladimir'
'O'Connor, C J'
'Zubieta, Jon'

_publ_section_title
;
 Solid state coordination chemistry: structural consequences of
 variations in tether length in the
 oxovanadium-copper-bisterpy-[O3P(CH2)nPO3]4- system, n= 1-6 (bisterpy
 = 2,2':4',4'':2'',2'''-quarterpyridyl-6',6''-di-2-pyridine).
;
_journal_issue 10
_journal_name_full 'Dalton transactions (Cambridge, England : 2003)'
_journal_page_first 1527
_journal_page_last 1538
_journal_paper_doi 10.1039/b401669f
_journal_year 2004
_chemical_formula_sum 'C18 H20 Cu N3 O12 P2 V2'
_chemical_formula_weight 697.73
_chemical_name_systematic
;
?
;
_space_group_IT_number 2
_symmetry_cell_setting triclinic
_symmetry_space_group_name_Hall '-P 1'
_symmetry_space_group_name_H-M 'P -1'
_atom_sites_solution_hydrogens geom
_atom_sites_solution_primary direct
_atom_sites_solution_secondary difmap
_audit_creation_method SHELXL-97
_cell_angle_alpha 80.291(1)
_cell_angle_beta 82.879(1)
_cell_angle_gamma 73.855(1)
_cell_formula_units_Z 2
_cell_length_a 9.4256(5)
_cell_length_b 11.3275(6)
_cell_length_c 11.4321(6)
_cell_measurement_reflns_used 15182
_cell_measurement_temperature 90(2)
_cell_measurement_theta_max 31.68
_cell_measurement_theta_min 1.89
_cell_volume 1151.82(11)
_computing_cell_refinement 'Bruker SMART'
_computing_data_collection 'Bruker SMART'
_computing_data_reduction 'Bruker SAINT'
_computing_molecular_graphics 'Bruker SHELXTL and CrystalMaker 5.x'
_computing_publication_material 'Bruker SHELXTL'
_computing_structure_refinement 'SHELXL-97 (Sheldrick, 1997)'
_computing_structure_solution 'SHELXS-97 (Sheldrick, 1990)'
_diffrn_ambient_temperature 90(2)
_diffrn_detector_area_resol_mean 512
_diffrn_measured_fraction_theta_full 0.974
_diffrn_measured_fraction_theta_max 0.974
_diffrn_measurement_device_type 'APEX CCD area detector'
_diffrn_measurement_method 'Phi and omega scans'
_diffrn_radiation_monochromator graphite
_diffrn_radiation_probe x-ray
_diffrn_radiation_type MoK\a
_diffrn_radiation_wavelength 0.71073
_diffrn_reflns_av_R_equivalents 0.0387
_diffrn_reflns_av_sigmaI/netI 0.0671
_diffrn_reflns_limit_h_max 13
_diffrn_reflns_limit_h_min -13
_diffrn_reflns_limit_k_max 16
_diffrn_reflns_limit_k_min -15
_diffrn_reflns_limit_l_max 16
_diffrn_reflns_limit_l_min -16
_diffrn_reflns_number 15182
_diffrn_reflns_theta_full 31.68
_diffrn_reflns_theta_max 31.68
_diffrn_reflns_theta_min 1.89
_diffrn_source 'fine-focus sealed tube'
_diffrn_standards_decay_% 0.001
_exptl_absorpt_coefficient_mu 1.922
_exptl_absorpt_correction_type multi-scan
_exptl_absorpt_process_details 'SADABS SHELXL-97 (SHELDRICK, 1997)'
_exptl_crystal_colour blue
_exptl_crystal_density_diffrn 2.012
_exptl_crystal_density_method 'not measured'
_exptl_crystal_description block
_exptl_crystal_F_000 700
_exptl_crystal_size_max 0.30
_exptl_crystal_size_mid 0.20
_exptl_crystal_size_min 0.10
_refine_diff_density_max 1.148
_refine_diff_density_min -1.076
_refine_diff_density_rms 0.147
_refine_ls_extinction_method none
_refine_ls_goodness_of_fit_ref 1.034
_refine_ls_hydrogen_treatment constr
_refine_ls_matrix_type full
_refine_ls_number_parameters 343
_refine_ls_number_reflns 7583
_refine_ls_number_restraints 0
_refine_ls_restrained_S_all 1.034
_refine_ls_R_factor_all 0.0683
_refine_ls_R_factor_gt 0.0486
_refine_ls_shift/su_max 0.001
_refine_ls_shift/su_mean 0.000
_refine_ls_structure_factor_coef Fsqd
_refine_ls_weighting_details 'calc w=1/[\s^2^(Fo^2^)+(0.0506P)^2^+1.2742P] where P=(Fo^2^+2Fc^2^)/3'
_refine_ls_weighting_scheme calc
_refine_ls_wR_factor_gt 0.1104
_refine_ls_wR_factor_ref 0.1193
_reflns_number_gt 5843
_reflns_number_total 7583
_reflns_threshold_expression >2sigma(I)
_cod_data_source_file b401669f.txt
_cod_data_source_block Compound_3
_cod_depositor_comments
;
The following automatic conversions were performed:
'_symmetry_cell_setting' value 'Triclinic' changed to 'triclinic'
according to '/home/saulius/struct/CIF-dictionaries/cif_core.dic'
dictionary named 'cif_core.dic' version 2.4.1 from 2010-06-29.

Automatic conversion script
Id: cif_fix_enum 1527 2010-12-29 10:47:43Z saulius 
;
_cod_original_sg_symbol_H-M P-1
_cod_database_code 7014113

loop_
_symmetry_equiv_pos_as_xyz
'x, y, z'
'-x, -y, -z'

loop_
_atom_site_label
_atom_site_type_symbol
_atom_site_fract_x
_atom_site_fract_y
_atom_site_fract_z
_atom_site_U_iso_or_equiv
_atom_site_adp_type
_atom_site_occupancy
_atom_site_symmetry_multiplicity
_atom_site_calc_flag
_atom_site_refinement_flags
_atom_site_disorder_assembly
_atom_site_disorder_group
Cu1 Cu 0.56978(4) 0.30988(3) 0.11295(3) 0.00803(9) Uani 1 1 d . . .
V1 V 0.94178(6) -0.08899(5) 0.25524(4) 0.00944(11) Uani 1 1 d . . .
V2 V 0.60438(5) 0.16018(5) 0.40453(4) 0.00759(10) Uani 1 1 d . . .
P1 P 0.88077(8) 0.16414(7) 0.20721(7) 0.00826(14) Uani 1 1 d . . .
P2 P 0.70441(8) -0.13853(7) 0.47460(7) 0.00813(14) Uani 1 1 d . . .
O1 O 0.6629(2) -0.00342(19) 0.49695(18) 0.0093(4) Uani 1 1 d . . .
O2 O 0.7894(2) -0.1551(2) 0.35232(19) 0.0113(4) Uani 1 1 d . . .
O3 O 0.5691(2) -0.18902(19) 0.48071(18) 0.0089(4) Uani 1 1 d . . .
O4 O 0.5171(2) 0.1961(2) 0.28165(19) 0.0109(4) Uani 1 1 d . . .
O5 O 0.7789(2) 0.2623(2) 0.12695(18) 0.0105(4) Uani 1 1 d . . .
O6 O 0.9843(2) 0.0567(2) 0.14601(19) 0.0123(4) Uani 1 1 d . . .
O7 O 0.8006(2) 0.08672(19) 0.30593(19) 0.0099(4) Uani 1 1 d . . .
O9 O 1.0822(2) -0.1368(2) 0.3340(2) 0.0138(4) Uani 1 1 d . . .
O10 O 0.9675(3) -0.1812(2) 0.1550(2) 0.0147(4) Uani 1 1 d . . .
O11 O 0.6648(2) 0.2751(2) 0.42444(19) 0.0123(4) Uani 1 1 d . . .
O90 O 0.8338(5) 0.4343(4) 0.4900(4) 0.0629(11) Uani 1 1 d . . .
O91 O 0.9659(5) 0.5857(4) 0.3325(4) 0.0611(11) Uani 1 1 d . . .
N1 N 0.5147(3) 0.4670(2) 0.1903(2) 0.0095(5) Uani 1 1 d . . .
N2 N 0.3693(3) 0.3791(2) 0.0687(2) 0.0091(5) Uani 1 1 d . . .
N3 N 0.5637(3) 0.1973(2) -0.0054(2) 0.0108(5) Uani 1 1 d . . .
C1 C 0.5988(3) 0.5031(3) 0.2566(3) 0.0116(6) Uani 1 1 d . . .
H1 H 0.6977 0.4591 0.2610 0.014 Uiso 1 1 calc R . .
C2 C 0.5442(4) 0.6027(3) 0.3183(3) 0.0150(6) Uani 1 1 d . . .
H2 H 0.6048 0.6245 0.3645 0.018 Uiso 1 1 calc R . .
C3 C 0.3980(4) 0.6701(3) 0.3105(3) 0.0177(7) Uani 1 1 d . . .
H3 H 0.3595 0.7387 0.3504 0.021 Uiso 1 1 calc R . .
C4 C 0.3092(4) 0.6338(3) 0.2423(3) 0.0155(6) Uani 1 1 d . . .
H4 H 0.2105 0.6776 0.2359 0.019 Uiso 1 1 calc R . .
C5 C 0.3704(3) 0.5319(3) 0.1848(3) 0.0107(5) Uani 1 1 d . . .
C6 C 0.2870(3) 0.4826(3) 0.1111(3) 0.0097(5) Uani 1 1 d . . .
C7 C 0.1413(3) 0.5341(3) 0.0846(3) 0.0104(5) Uani 1 1 d . . .
H7 H 0.0856 0.6066 0.1132 0.012 Uiso 1 1 calc R . .
C8 C 0.0790(3) 0.4747(3) 0.0138(3) 0.0090(5) Uani 1 1 d . . .
C9 C 0.1685(3) 0.3667(3) -0.0302(3) 0.0103(5) Uani 1 1 d . . .
H9 H 0.1300 0.3254 -0.0772 0.012 Uiso 1 1 calc R . .
C10 C 0.3150(3) 0.3230(3) -0.0022(3) 0.0103(5) Uani 1 1 d . . .
C11 C 0.4288(3) 0.2175(3) -0.0469(3) 0.0103(5) Uani 1 1 d . . .
C12 C 0.4050(3) 0.1487(3) -0.1280(3) 0.0135(6) Uani 1 1 d . . .
H12 H 0.3114 0.1634 -0.1545 0.016 Uiso 1 1 calc R . .
C13 C 0.5234(4) 0.0572(3) -0.1693(3) 0.0149(6) Uani 1 1 d . . .
H13 H 0.5102 0.0100 -0.2242 0.018 Uiso 1 1 calc R . .
C14 C 0.6609(4) 0.0373(3) -0.1279(3) 0.0145(6) Uani 1 1 d . . .
H14 H 0.7412 -0.0237 -0.1545 0.017 Uiso 1 1 calc R . .
C15 C 0.6780(3) 0.1089(3) -0.0465(3) 0.0121(6) Uani 1 1 d . . .
H15 H 0.7709 0.0957 -0.0194 0.015 Uiso 1 1 calc R . .
C16 C 0.8179(3) -0.2272(3) 0.5903(3) 0.0120(6) Uani 1 1 d . . .
H16A H 0.7542 -0.2461 0.6603 0.014 Uiso 1 1 calc R . .
H16B H 0.8746 -0.3053 0.5645 0.014 Uiso 1 1 calc R . .
C17 C 1.0748(3) 0.1616(3) 0.3752(3) 0.0111(5) Uani 1 1 d . . .
H17A H 1.1299 0.0816 0.3528 0.013 Uiso 1 1 calc R . .
H17B H 1.0059 0.1476 0.4431 0.013 Uiso 1 1 calc R . .
C18 C 0.9890(3) 0.2401(3) 0.2712(3) 0.0122(6) Uani 1 1 d . . .
H18A H 1.0590 0.2658 0.2094 0.015 Uiso 1 1 calc R . .
H18B H 0.9236 0.3145 0.2986 0.015 Uiso 1 1 calc R . .

loop_
_atom_site_aniso_label
_atom_site_aniso_U_11
_atom_site_aniso_U_22
_atom_site_aniso_U_33
_atom_site_aniso_U_23
_atom_site_aniso_U_13
_atom_site_aniso_U_12
Cu1 0.00598(16) 0.00864(17) 0.00912(16) -0.00268(13) -0.00199(12) 0.00012(13)
V1 0.0078(2) 0.0100(2) 0.0097(2) -0.00286(18) -0.00035(17) -0.00031(18)
V2 0.0069(2) 0.0076(2) 0.0083(2) -0.00205(17) -0.00052(17) -0.00133(17)
P1 0.0060(3) 0.0095(3) 0.0088(3) -0.0017(3) -0.0011(3) -0.0008(3)
P2 0.0068(3) 0.0081(3) 0.0094(3) -0.0023(3) -0.0005(3) -0.0012(3)
O1 0.0091(9) 0.0085(9) 0.0096(9) -0.0013(8) -0.0004(7) -0.0013(8)
O2 0.0105(10) 0.0115(10) 0.0128(10) -0.0056(8) 0.0023(8) -0.0037(8)
O3 0.0074(9) 0.0102(10) 0.0101(9) -0.0044(8) 0.0003(7) -0.0024(8)
O4 0.0078(9) 0.0128(10) 0.0111(10) -0.0015(8) -0.0002(8) -0.0015(8)
O5 0.0074(9) 0.0130(10) 0.0102(10) -0.0002(8) -0.0025(8) -0.0012(8)
O6 0.0108(10) 0.0107(10) 0.0127(10) -0.0023(8) 0.0008(8) 0.0010(8)
O7 0.0069(9) 0.0090(10) 0.0130(10) -0.0018(8) -0.0003(8) -0.0012(8)
O9 0.0100(10) 0.0141(11) 0.0168(11) -0.0037(9) -0.0025(8) -0.0007(8)
O10 0.0146(11) 0.0172(11) 0.0139(10) -0.0070(9) 0.0019(8) -0.0054(9)
O11 0.0127(10) 0.0114(10) 0.0135(10) -0.0048(8) 0.0015(8) -0.0036(8)
O90 0.067(3) 0.068(3) 0.058(2) -0.014(2) -0.002(2) -0.024(2)
O91 0.069(3) 0.056(3) 0.055(2) -0.012(2) 0.003(2) -0.011(2)
N1 0.0092(11) 0.0103(11) 0.0093(11) -0.0020(9) -0.0016(9) -0.0021(9)
N2 0.0074(11) 0.0094(11) 0.0107(11) -0.0005(9) -0.0041(9) -0.0015(9)
N3 0.0095(11) 0.0122(12) 0.0108(11) -0.0038(9) -0.0017(9) -0.0011(9)
C1 0.0113(13) 0.0094(13) 0.0148(14) -0.0022(11) -0.0035(11) -0.0024(11)
C2 0.0153(15) 0.0125(14) 0.0186(15) -0.0056(12) -0.0064(12) -0.0018(12)
C3 0.0175(16) 0.0166(15) 0.0198(16) -0.0085(13) -0.0054(13) -0.0006(13)
C4 0.0113(14) 0.0152(15) 0.0193(15) -0.0066(12) -0.0044(12) 0.0016(12)
C5 0.0117(13) 0.0089(13) 0.0120(13) -0.0030(10) -0.0034(11) -0.0015(11)
C6 0.0110(13) 0.0088(13) 0.0092(12) -0.0024(10) -0.0009(10) -0.0018(11)
C7 0.0100(13) 0.0113(13) 0.0097(13) -0.0028(10) -0.0024(10) -0.0010(11)
C8 0.0077(13) 0.0102(13) 0.0085(12) -0.0015(10) -0.0003(10) -0.0016(10)
C9 0.0081(13) 0.0113(13) 0.0123(13) -0.0047(11) -0.0014(10) -0.0021(11)
C10 0.0101(13) 0.0105(13) 0.0103(13) -0.0027(10) 0.0008(10) -0.0027(11)
C11 0.0078(13) 0.0106(13) 0.0125(13) -0.0041(11) -0.0020(10) -0.0006(10)
C12 0.0113(14) 0.0133(14) 0.0167(14) -0.0064(12) -0.0028(11) -0.0011(11)
C13 0.0134(14) 0.0125(14) 0.0198(15) -0.0086(12) -0.0005(12) -0.0013(11)
C14 0.0140(14) 0.0116(14) 0.0171(15) -0.0062(12) 0.0002(12) -0.0001(11)
C15 0.0076(13) 0.0131(14) 0.0149(14) -0.0053(11) 0.0003(11) 0.0000(11)
C16 0.0125(14) 0.0099(13) 0.0141(14) -0.0012(11) -0.0044(11) -0.0027(11)
C17 0.0115(13) 0.0112(13) 0.0115(13) -0.0011(11) -0.0038(11) -0.0036(11)
C18 0.0114(14) 0.0111(13) 0.0137(14) 0.0005(11) -0.0033(11) -0.0029(11)

loop_
_atom_type_symbol
_atom_type_description
_atom_type_scat_dispersion_real
_atom_type_scat_dispersion_imag
_atom_type_scat_source
C C 0.0033 0.0016 'International Tables Vol C Tables 4.2.6.8 and 6.1.1.4'
H H 0.0000 0.0000 'International Tables Vol C Tables 4.2.6.8 and 6.1.1.4'
N N 0.0061 0.0033 'International Tables Vol C Tables 4.2.6.8 and 6.1.1.4'
O O 0.0106 0.0060 'International Tables Vol C Tables 4.2.6.8 and 6.1.1.4'
P P 0.1023 0.0942 'International Tables Vol C Tables 4.2.6.8 and 6.1.1.4'
V V 0.3005 0.5294 'International Tables Vol C Tables 4.2.6.8 and 6.1.1.4'
Cu Cu 0.3201 1.2651 'International Tables Vol C Tables 4.2.6.8 and 6.1.1.4'

loop_
_geom_angle_atom_site_label_1
_geom_angle_atom_site_label_2
_geom_angle_atom_site_label_3
_geom_angle
_geom_angle_site_symmetry_1
_geom_angle_site_symmetry_3
_geom_angle_publ_flag
O5 Cu1 N2 167.99(10) . . ?
O5 Cu1 N3 98.54(10) . . ?
N2 Cu1 N3 79.67(10) . . ?
O5 Cu1 N1 99.11(10) . . ?
N2 Cu1 N1 80.13(10) . . ?
N3 Cu1 N1 157.40(10) . . ?
O5 Cu1 O4 94.81(8) . . ?
N2 Cu1 O4 97.19(9) . . ?
N3 Cu1 O4 100.16(9) . . ?
N1 Cu1 O4 92.30(9) . . ?
O9 V1 O10 107.30(12) . . ?
O9 V1 O2 103.85(11) . . ?
O10 V1 O2 95.17(10) . . ?
O9 V1 O6 103.27(11) . . ?
O10 V1 O6 96.95(10) . . ?
O2 V1 O6 145.36(9) . . ?
O9 V1 O7 109.73(10) . . ?
O10 V1 O7 142.37(10) . . ?
O2 V1 O7 82.45(9) . . ?
O6 V1 O7 68.32(8) . . ?
O11 V2 O4 109.86(11) . . ?
O11 V2 O1 122.79(10) . . ?
O4 V2 O1 126.33(10) . . ?
O11 V2 O3 97.30(10) . 2_656 ?
O4 V2 O3 98.23(10) . 2_656 ?
O1 V2 O3 85.53(9) . 2_656 ?
O11 V2 O7 90.93(10) . . ?
O4 V2 O7 89.40(9) . . ?
O1 V2 O7 80.61(9) . . ?
O3 V2 O7 166.11(9) 2_656 . ?
O5 P1 O6 115.20(12) . . ?
O5 P1 O7 114.74(12) . . ?
O6 P1 O7 98.77(12) . . ?
O5 P1 C18 107.37(13) . . ?
O6 P1 C18 109.64(14) . . ?
O7 P1 C18 110.96(13) . . ?
O3 P2 O1 112.41(12) . . ?
O3 P2 O2 107.69(12) . . ?
O1 P2 O2 111.82(12) . . ?
O3 P2 C16 108.13(13) . . ?
O1 P2 C16 106.68(13) . . ?
O2 P2 C16 110.05(14) . . ?
P2 O1 V2 137.48(13) . . ?
P2 O2 V1 136.16(13) . . ?
P2 O3 V2 126.90(12) . 2_656 ?
V2 O4 Cu1 128.20(12) . . ?
P1 O5 Cu1 134.22(14) . . ?
P1 O6 V1 100.40(11) . . ?
P1 O7 V2 124.58(12) . . ?
P1 O7 V1 92.14(10) . . ?
V2 O7 V1 141.81(11) . . ?
C1 N1 C5 118.2(3) . . ?
C1 N1 Cu1 127.1(2) . . ?
C5 N1 Cu1 114.12(19) . . ?
C10 N2 C6 121.5(3) . . ?
C10 N2 Cu1 119.6(2) . . ?
C6 N2 Cu1 119.0(2) . . ?
C15 N3 C11 118.8(3) . . ?
C15 N3 Cu1 126.8(2) . . ?
C11 N3 Cu1 114.4(2) . . ?
N1 C1 C2 122.5(3) . . ?
C1 C2 C3 119.1(3) . . ?
C2 C3 C4 119.1(3) . . ?
C5 C4 C3 118.6(3) . . ?
N1 C5 C4 122.4(3) . . ?
N1 C5 C6 113.7(3) . . ?
C4 C5 C6 123.9(3) . . ?
N2 C6 C7 121.2(3) . . ?
N2 C6 C5 112.6(3) . . ?
C7 C6 C5 126.2(3) . . ?
C6 C7 C8 118.8(3) . . ?
C7 C8 C9 118.8(3) . . ?
C7 C8 C8 120.4(3) . 2_565 ?
C9 C8 C8 120.9(3) . 2_565 ?
C10 C9 C8 118.9(3) . . ?
N2 C10 C9 120.9(3) . . ?
N2 C10 C11 112.2(3) . . ?
C9 C10 C11 126.9(3) . . ?
N3 C11 C12 122.0(3) . . ?
N3 C11 C10 113.8(3) . . ?
C12 C11 C10 124.2(3) . . ?
C11 C12 C13 118.8(3) . . ?
C14 C13 C12 119.3(3) . . ?
C13 C14 C15 119.3(3) . . ?
N3 C15 C14 121.9(3) . . ?
C17 C16 P2 113.9(2) 2_756 . ?
C18 C17 C16 110.5(2) . 2_756 ?
C17 C18 P1 115.0(2) . . ?

loop_
_geom_bond_atom_site_label_1
_geom_bond_atom_site_label_2
_geom_bond_distance
_geom_bond_site_symmetry_2
_geom_bond_publ_flag
Cu1 O5 1.913(2) . ?
Cu1 N2 1.929(2) . ?
Cu1 N3 2.026(3) . ?
Cu1 N1 2.030(3) . ?
Cu1 O4 2.215(2) . ?
V1 O9 1.609(2) . ?
V1 O10 1.630(2) . ?
V1 O2 1.944(2) . ?
V1 O6 1.998(2) . ?
V1 O7 2.189(2) . ?
V2 O11 1.617(2) . ?
V2 O4 1.650(2) . ?
V2 O1 1.942(2) . ?
V2 O3 1.954(2) 2_656 ?
V2 O7 2.081(2) . ?
P1 O5 1.510(2) . ?
P1 O6 1.543(2) . ?
P1 O7 1.561(2) . ?
P1 C18 1.789(3) . ?
P2 O3 1.526(2) . ?
P2 O1 1.528(2) . ?
P2 O2 1.536(2) . ?
P2 C16 1.791(3) . ?
O3 V2 1.954(2) 2_656 ?
N1 C1 1.343(4) . ?
N1 C5 1.358(4) . ?
N2 C10 1.334(4) . ?
N2 C6 1.343(4) . ?
N3 C15 1.348(4) . ?
N3 C11 1.358(4) . ?
C1 C2 1.375(4) . ?
C2 C3 1.383(5) . ?
C3 C4 1.392(4) . ?
C4 C5 1.374(4) . ?
C5 C6 1.486(4) . ?
C6 C7 1.384(4) . ?
C7 C8 1.404(4) . ?
C8 C9 1.411(4) . ?
C8 C8 1.492(6) 2_565 ?
C9 C10 1.390(4) . ?
C10 C11 1.482(4) . ?
C11 C12 1.382(4) . ?
C12 C13 1.391(4) . ?
C13 C14 1.381(4) . ?
C14 C15 1.384(4) . ?
C16 C17 1.531(4) 2_756 ?
C17 C18 1.530(4) . ?
C17 C16 1.531(4) 2_756 ?

loop_
_geom_torsion_atom_site_label_1
_geom_torsion_atom_site_label_2
_geom_torsion_atom_site_label_3
_geom_torsion_atom_site_label_4
_geom_torsion
_geom_torsion_site_symmetry_1
_geom_torsion_site_symmetry_2
_geom_torsion_site_symmetry_3
_geom_torsion_site_symmetry_4
_geom_torsion_publ_flag
O3 P2 O1 V2 -86.3(2) . . . . ?
O2 P2 O1 V2 34.9(2) . . . . ?
C16 P2 O1 V2 155.29(19) . . . . ?
O11 V2 O1 P2 -139.22(19) . . . . ?
O4 V2 O1 P2 28.0(2) . . . . ?
O3 V2 O1 P2 125.0(2) 2_656 . . . ?
O7 V2 O1 P2 -54.22(19) . . . . ?
O3 P2 O2 V1 163.62(18) . . . . ?
O1 P2 O2 V1 39.7(2) . . . . ?
C16 P2 O2 V1 -78.7(2) . . . . ?
O9 V1 O2 P2 63.0(2) . . . . ?
O10 V1 O2 P2 172.3(2) . . . . ?
O6 V1 O2 P2 -77.6(3) . . . . ?
O7 V1 O2 P2 -45.55(19) . . . . ?
O1 P2 O3 V2 -41.03(19) . . . 2_656 ?
O2 P2 O3 V2 -164.64(14) . . . 2_656 ?
C16 P2 O3 V2 76.47(19) . . . 2_656 ?
O11 V2 O4 Cu1 35.29(18) . . . . ?
O1 V2 O4 Cu1 -133.35(13) . . . . ?
O3 V2 O4 Cu1 136.16(14) 2_656 . . . ?
O7 V2 O4 Cu1 -55.48(14) . . . . ?
O5 Cu1 O4 V2 31.69(16) . . . . ?
N2 Cu1 O4 V2 -147.98(15) . . . . ?
N3 Cu1 O4 V2 131.28(15) . . . . ?
N1 Cu1 O4 V2 -67.65(16) . . . . ?
O6 P1 O5 Cu1 110.05(19) . . . . ?
O7 P1 O5 Cu1 -3.7(2) . . . . ?
C18 P1 O5 Cu1 -127.51(19) . . . . ?
N2 Cu1 O5 P1 -170.4(4) . . . . ?
N3 Cu1 O5 P1 -89.9(2) . . . . ?
N1 Cu1 O5 P1 104.31(19) . . . . ?
O4 Cu1 O5 P1 11.19(19) . . . . ?
O5 P1 O6 V1 -128.23(12) . . . . ?
O7 P1 O6 V1 -5.51(13) . . . . ?
C18 P1 O6 V1 110.56(13) . . . . ?
O9 V1 O6 P1 -102.06(13) . . . . ?
O10 V1 O6 P1 148.28(12) . . . . ?
O2 V1 O6 P1 38.6(2) . . . . ?
O7 V1 O6 P1 4.17(10) . . . . ?
O5 P1 O7 V2 -40.83(19) . . . . ?
O6 P1 O7 V2 -163.88(14) . . . . ?
C18 P1 O7 V2 81.07(17) . . . . ?
O5 P1 O7 V1 128.00(11) . . . . ?
O6 P1 O7 V1 4.94(11) . . . . ?
C18 P1 O7 V1 -110.10(12) . . . . ?
O11 V2 O7 P1 -44.66(16) . . . . ?
O4 V2 O7 P1 65.19(16) . . . . ?
O1 V2 O7 P1 -167.78(16) . . . . ?
O3 V2 O7 P1 -171.2(3) 2_656 . . . ?
O11 V2 O7 V1 153.59(18) . . . . ?
O4 V2 O7 V1 -96.56(18) . . . . ?
O1 V2 O7 V1 30.47(17) . . . . ?
O3 V2 O7 V1 27.1(5) 2_656 . . . ?
O9 V1 O7 P1 92.82(12) . . . . ?
O10 V1 O7 P1 -76.45(18) . . . . ?
O2 V1 O7 P1 -165.12(11) . . . . ?
O6 V1 O7 P1 -4.06(9) . . . . ?
O9 V1 O7 V2 -102.14(18) . . . . ?
O10 V1 O7 V2 88.6(2) . . . . ?
O2 V1 O7 V2 -0.07(17) . . . . ?
O6 V1 O7 V2 161.0(2) . . . . ?
O5 Cu1 N1 C1 -14.6(3) . . . . ?
N2 Cu1 N1 C1 177.6(3) . . . . ?
N3 Cu1 N1 C1 -155.5(3) . . . . ?
O4 Cu1 N1 C1 80.7(3) . . . . ?
O5 Cu1 N1 C5 174.1(2) . . . . ?
N2 Cu1 N1 C5 6.3(2) . . . . ?
N3 Cu1 N1 C5 33.2(4) . . . . ?
O4 Cu1 N1 C5 -90.6(2) . . . . ?
O5 Cu1 N2 C10 88.4(5) . . . . ?
N3 Cu1 N2 C10 5.9(2) . . . . ?
N1 Cu1 N2 C10 175.8(2) . . . . ?
O4 Cu1 N2 C10 -93.1(2) . . . . ?
O5 Cu1 N2 C6 -92.1(5) . . . . ?
N3 Cu1 N2 C6 -174.6(2) . . . . ?
N1 Cu1 N2 C6 -4.8(2) . . . . ?
O4 Cu1 N2 C6 86.3(2) . . . . ?
O5 Cu1 N3 C15 6.0(3) . . . . ?
N2 Cu1 N3 C15 174.0(3) . . . . ?
N1 Cu1 N3 C15 147.0(3) . . . . ?
O4 Cu1 N3 C15 -90.5(3) . . . . ?
O5 Cu1 N3 C11 -172.8(2) . . . . ?
N2 Cu1 N3 C11 -4.8(2) . . . . ?
N1 Cu1 N3 C11 -31.8(4) . . . . ?
O4 Cu1 N3 C11 90.7(2) . . . . ?
C5 N1 C1 C2 -0.1(5) . . . . ?
Cu1 N1 C1 C2 -171.0(2) . . . . ?
N1 C1 C2 C3 -1.2(5) . . . . ?
C1 C2 C3 C4 1.2(5) . . . . ?
C2 C3 C4 C5 -0.1(5) . . . . ?
C1 N1 C5 C4 1.3(5) . . . . ?
Cu1 N1 C5 C4 173.4(3) . . . . ?
C1 N1 C5 C6 -178.8(3) . . . . ?
Cu1 N1 C5 C6 -6.7(3) . . . . ?
C3 C4 C5 N1 -1.2(5) . . . . ?
C3 C4 C5 C6 178.9(3) . . . . ?
C10 N2 C6 C7 1.2(4) . . . . ?
Cu1 N2 C6 C7 -178.3(2) . . . . ?
C10 N2 C6 C5 -178.1(3) . . . . ?
Cu1 N2 C6 C5 2.5(3) . . . . ?
N1 C5 C6 N2 3.0(4) . . . . ?
C4 C5 C6 N2 -177.1(3) . . . . ?
N1 C5 C6 C7 -176.2(3) . . . . ?
C4 C5 C6 C7 3.7(5) . . . . ?
N2 C6 C7 C8 1.2(4) . . . . ?
C5 C6 C7 C8 -179.7(3) . . . . ?
C6 C7 C8 C9 -1.6(4) . . . . ?
C6 C7 C8 C8 178.2(3) . . . 2_565 ?
C7 C8 C9 C10 -0.1(4) . . . . ?
C8 C8 C9 C10 -180.0(3) 2_565 . . . ?
C6 N2 C10 C9 -3.0(4) . . . . ?
Cu1 N2 C10 C9 176.4(2) . . . . ?
C6 N2 C10 C11 174.9(3) . . . . ?
Cu1 N2 C10 C11 -5.7(3) . . . . ?
C8 C9 C10 N2 2.5(4) . . . . ?
C8 C9 C10 C11 -175.1(3) . . . . ?
C15 N3 C11 C12 1.3(5) . . . . ?
Cu1 N3 C11 C12 -179.9(2) . . . . ?
C15 N3 C11 C10 -175.6(3) . . . . ?
Cu1 N3 C11 C10 3.3(3) . . . . ?
N2 C10 C11 N3 1.3(4) . . . . ?
C9 C10 C11 N3 179.0(3) . . . . ?
N2 C10 C11 C12 -175.5(3) . . . . ?
C9 C10 C11 C12 2.2(5) . . . . ?
N3 C11 C12 C13 -0.9(5) . . . . ?
C10 C11 C12 C13 175.7(3) . . . . ?
C11 C12 C13 C14 0.3(5) . . . . ?
C12 C13 C14 C15 -0.2(5) . . . . ?
C11 N3 C15 C14 -1.1(5) . . . . ?
Cu1 N3 C15 C14 -179.9(2) . . . . ?
C13 C14 C15 N3 0.6(5) . . . . ?
O3 P2 C16 C17 -159.3(2) . . . 2_756 ?
O1 P2 C16 C17 -38.2(3) . . . 2_756 ?
O2 P2 C16 C17 83.3(2) . . . 2_756 ?
C16 C17 C18 P1 170.9(2) 2_756 . . . ?
O5 P1 C18 C17 167.4(2) . . . . ?
O6 P1 C18 C17 -66.8(3) . . . . ?
O7 P1 C18 C17 41.3(3) . . . . ?
